data_7701578
loop_
_publ_author_name
'Ke, Hongshan'
'Wei, Wen'
'Yang, Yongsheng'
'Zhang, Jun'
'Zhang, Yi-Quan'
'Xie, Gang'
'Chen, Sanping'

_publ_section_title
;
 Effect of coordination anion substitutions on relaxation dynamics of
 defect dicubane Zn<sub>2</sub>Dy<sub>2</sub> tetranuclear clusters.
;
_journal_issue 22
_journal_name_full 'Dalton transactions (Cambridge, England : 2003)'
_journal_page_first 7844
_journal_page_last 7852
_journal_paper_doi 10.1039/c9dt01074b
_journal_volume 48
_journal_year 2019
_chemical_formula_moiety 'C80 H94 Dy2 N4 O18 Zn2, 4(C3 H6 O)'
_chemical_formula_sum 'C92 H118 Dy2 N4 O22 Zn2'
_chemical_formula_weight 2087.64
_space_group_crystal_system triclinic
_space_group_IT_number 2
_space_group_name_Hall '-P 1'
_space_group_name_H-M_alt 'P -1'
_atom_sites_solution_hydrogens mixed
_atom_sites_solution_primary dual
_audit_creation_date 2019-04-23
_audit_creation_method
;
Olex2 1.3-alpha
(compiled 2019.04.18 svn.r3594 for OlexSys, GUI svn.r5739)
;
_audit_update_record
;
2019-04-23 deposited with the CCDC.	2019-04-23 downloaded from the CCDC.
;
_cell_angle_alpha 70.194(4)
_cell_angle_beta 70.908(4)
_cell_angle_gamma 62.195(4)
_cell_formula_units_Z 1
_cell_length_a 12.903(3)
_cell_length_b 13.716(3)
_cell_length_c 15.560(3)
_cell_measurement_reflns_used 2672
_cell_measurement_temperature 296.15
_cell_measurement_theta_max 23.03
_cell_measurement_theta_min 2.53
_cell_volume 2244.0(8)
_computing_cell_refinement 'SAINT v7.34A (Bruker, 200?)'
_computing_data_collection 'SAINT v7.34A (Bruker, 200?)'
_computing_data_reduction 'SAINT v7.34A (Bruker, 200?)'
_computing_molecular_graphics 'Olex2 (Dolomanov et al., 2009)'
_computing_publication_material 'Olex2 (Dolomanov et al., 2009)'
_computing_structure_refinement 'ShelXL (Sheldrick, 2015)'
_computing_structure_solution 'ShelXT (Sheldrick, 2015)'
_diffrn_ambient_temperature 296.15
_diffrn_measured_fraction_theta_full 0.992
_diffrn_measured_fraction_theta_max 0.988
_diffrn_measurement_device_type 'CCD area detector'
_diffrn_measurement_method 'phi and omega scans'
_diffrn_radiation_type MoK\a
_diffrn_radiation_wavelength 0.71073
_diffrn_reflns_av_R_equivalents 0.0754
_diffrn_reflns_av_unetI/netI 0.1512
_diffrn_reflns_Laue_measured_fraction_full 0.992
_diffrn_reflns_Laue_measured_fraction_max 0.988
_diffrn_reflns_limit_h_max 15
_diffrn_reflns_limit_h_min -15
_diffrn_reflns_limit_k_max 16
_diffrn_reflns_limit_k_min -10
_diffrn_reflns_limit_l_max 19
_diffrn_reflns_limit_l_min -19
_diffrn_reflns_number 14174
_diffrn_reflns_point_group_measured_fraction_full 0.992
_diffrn_reflns_point_group_measured_fraction_max 0.988
_diffrn_reflns_theta_full 25.242
_diffrn_reflns_theta_max 26.146
_diffrn_reflns_theta_min 1.421
_exptl_absorpt_coefficient_mu 2.248
_exptl_absorpt_correction_T_max 0.6879
_exptl_absorpt_correction_T_min 0.6552
_exptl_absorpt_correction_type multi-scan
_exptl_absorpt_process_details SADABS
_exptl_crystal_colour yellow
_exptl_crystal_colour_primary yellow
_exptl_crystal_density_diffrn 1.545
_exptl_crystal_description block
_exptl_crystal_F_000 1066
_exptl_crystal_size_max 0.18
_exptl_crystal_size_mid 0.16
_exptl_crystal_size_min 0.11
_refine_diff_density_max 2.497
_refine_diff_density_min -1.383
_refine_diff_density_rms 0.214
_refine_ls_extinction_method none
_refine_ls_goodness_of_fit_ref 1.000
_refine_ls_hydrogen_treatment constr
_refine_ls_matrix_type full
_refine_ls_number_parameters 578
_refine_ls_number_reflns 8843
_refine_ls_number_restraints 76
_refine_ls_restrained_S_all 1.013
_refine_ls_R_factor_all 0.1069
_refine_ls_R_factor_gt 0.0668
_refine_ls_shift/su_max 0.001
_refine_ls_shift/su_mean 0.000
_refine_ls_structure_factor_coef Fsqd
_refine_ls_weighting_details 'w=1/[\s^2^(Fo^2^)+(0.0503P)^2^] where P=(Fo^2^+2Fc^2^)/3'
_refine_ls_weighting_scheme calc
_refine_ls_wR_factor_gt 0.1293
_refine_ls_wR_factor_ref 0.1557
_reflns_Friedel_coverage 0.000
_reflns_number_gt 5850
_reflns_number_total 8843
_reflns_threshold_expression 'I > 2\s(I)'
_cod_data_source_file c9dt01074b2.cif
_cod_data_source_block 2
_cod_database_code 7701578
_shelx_shelxl_version_number 2018/3
_shelx_space_group_comment
;
The symmetry employed for this shelxl refinement is uniquely defined
by the following loop, which should always be used as a source of
symmetry information in preference to the above space-group names.
They are only intended as comments.
;
_shelx_estimated_absorpt_t_max 0.790
_shelx_estimated_absorpt_t_min 0.688
_olex2_refinement_description
;
1. Fixed Uiso
 At 1.2 times of:
  All C(H) groups, All C(H,H) groups
 At 1.5 times of:
  All C(H,H,H) groups, All O(H) groups
2. Restrained distances
 O10-C44 = O10A-C44A
 1.2 with sigma of 0.01
 C45A-C44A = C46A-C44A = C46-C44 = C45-C44
 1.5 with sigma of 0.01
 O10A_$1-O7
 2.91 with sigma of 0.001
 C39-H9A
 1.882913 with sigma of 0.02
 Zn1-H9A
 2.695258 with sigma of 0.02
 O10-C45 \\sim O10-C46 \\sim O10A-C45A \\sim O10A-C46A
 with sigma of 0.02
3. Restrained planarity
 O10A, C44A, C45A, C46A
 with sigma of 0.1
 O10, C44, C45, C46
 with sigma of 0.1
4. Uiso/Uaniso restraints and constraints
Uanis(C22) \\sim Ueq, Uanis(C5) \\sim Ueq: with sigma of 0.01 and sigma for
terminal atoms of 0.02
Uanis(C44) = Uanis(C44A)
Uanis(C45) = Uanis(C45A)
Uanis(C46) = Uanis(C46A)
Uanis(O10A) = Uanis(O10)
5. Rigid body (RIGU) restrains
 O10A, C44A, C45A, C46A
 with sigma for 1-2 distances of 0.001 and sigma for 1-3 distances of 0.002
 O10, C44, C45, C46
 with sigma for 1-2 distances of 0.001 and sigma for 1-3 distances of 0.002
6. Others
 Sof(O10A)=Sof(C44A)=Sof(C45A)=Sof(H45D)=Sof(H45E)=Sof(H45F)=Sof(C46A)=
 Sof(H46D)=Sof(H46E)=Sof(H46F)=1-FVAR(1)
 Sof(O10)=Sof(C45)=Sof(H45A)=Sof(H45B)=Sof(H45C)=Sof(C46)=Sof(H46A)=Sof(H46B)=
 Sof(H46C)=Sof(C44)=FVAR(1)
7.a Riding coordinates:
 O9(H9A), C46A(H46D,H46E,H46F)
7.b Secondary CH2 refined with riding coordinates:
 C39(H39A,H39B)
7.c Aromatic/amide H refined with riding coordinates:
 C4(H4), C5(H5), C6(H6), C8(H8), C9(H9), C10(H10), C13(H13), C22(H22),
 C23(H23), C24(H24), C26(H26), C27(H27), C28(H28), C31(H31)
7.d Idealised Me refined as rotating group:
 C1(H1A,H1B,H1C), C16(H16A,H16B,H16C), C17(H17A,H17B,H17C), C18(H18A,H18B,
 H18C), C19(H19A,H19B,H19C), C34(H34A,H34B,H34C), C35(H35A,H35B,H35C), C36(H36A,
 H36B,H36C), C38(H38A,H38B,H38C), C40(H40A,H40B,H40C), C42(H42A,H42B,H42C),
 C43(H43A,H43B,H43C), C45(H45A,H45B,H45C), C46(H46A,H46B,H46C), C45A(H45D,H45E,
 H45F)
;
_olex2_submission_special_instructions 'No special instructions were received'

loop_
_space_group_symop_operation_xyz
'x, y, z'
'-x, -y, -z'

loop_
_atom_site_label
_atom_site_type_symbol
_atom_site_fract_x
_atom_site_fract_y
_atom_site_fract_z
_atom_site_U_iso_or_equiv
_atom_site_adp_type
_atom_site_occupancy
_atom_site_site_symmetry_order
_atom_site_calc_flag
_atom_site_refinement_flags_posn
_atom_site_refinement_flags_adp
_atom_site_refinement_flags_occupancy
_atom_site_disorder_assembly
_atom_site_disorder_group
C1 C 1.4735(9) -0.2276(8) 1.0845(7) 0.036(3) Uani 1 1 d . . . . .
H1A H 1.526006 -0.225826 1.024303 0.054 Uiso 1 1 calc GR . . . .
H1B H 1.441162 -0.282383 1.096384 0.054 Uiso 1 1 calc GR . . . .
H1C H 1.517434 -0.247769 1.131551 0.054 Uiso 1 1 calc GR . . . .
C2 C 1.1975(8) 0.0016(8) 1.1606(5) 0.019(2) Uani 1 1 d . . . . .
C3 C 1.2982(8) -0.1044(8) 1.1689(6) 0.020(2) Uani 1 1 d . . . . .
C4 C 1.3065(9) -0.1829(8) 1.2521(6) 0.028(2) Uani 1 1 d . . . . .
H4 H 1.371574 -0.252351 1.256150 0.033 Uiso 1 1 calc R . . . .
C5 C 1.2160(9) -0.1572(8) 1.3309(7) 0.032(2) Uani 1 1 d . U . . .
H5 H 1.220798 -0.210138 1.387355 0.038 Uiso 1 1 calc R . . . .
C6 C 1.1218(9) -0.0559(8) 1.3251(6) 0.027(2) Uani 1 1 d . . . . .
H6 H 1.062976 -0.040565 1.378391 0.032 Uiso 1 1 calc R . . . .
C7 C 1.1095(8) 0.0278(7) 1.2410(6) 0.021(2) Uani 1 1 d . . . . .
C8 C 1.0085(7) 0.1329(7) 1.2408(6) 0.020(2) Uani 1 1 d . . . . .
H8 H 0.958359 0.142259 1.298650 0.024 Uiso 1 1 calc R . . . .
C9 C 0.6536(8) 0.4986(8) 1.2027(5) 0.021(2) Uani 1 1 d . . . . .
H9 H 0.582754 0.562763 1.207229 0.025 Uiso 1 1 calc R . . . .
C10 C 0.7443(7) 0.5034(7) 1.1283(5) 0.0176(19) Uani 1 1 d . . . . .
H10 H 0.733243 0.569909 1.082446 0.021 Uiso 1 1 calc R . . . .
C11 C 0.8518(7) 0.4123(7) 1.1195(5) 0.0131(18) Uani 1 1 d . . . . .
C12 C 0.8659(7) 0.3105(7) 1.1865(5) 0.0146(18) Uani 1 1 d . . . . .
C13 C 0.7696(7) 0.3078(7) 1.2596(5) 0.0157(18) Uani 1 1 d . . . . .
H13 H 0.777436 0.239427 1.302306 0.019 Uiso 1 1 calc R . . . .
C14 C 0.6633(8) 0.3998(7) 1.2729(5) 0.0163(19) Uani 1 1 d . . . . .
C15 C 0.5651(8) 0.3898(8) 1.3579(6) 0.024(2) Uani 1 1 d . . . . .
C16 C 0.5146(8) 0.3127(8) 1.3534(6) 0.027(2) Uani 1 1 d . . . . .
H16A H 0.486310 0.339732 1.296394 0.041 Uiso 1 1 calc GR . . . .
H16B H 0.449427 0.311734 1.405530 0.041 Uiso 1 1 calc GR . . . .
H16C H 0.575864 0.237612 1.355593 0.041 Uiso 1 1 calc GR . . . .
C17 C 0.6203(9) 0.3404(9) 1.4460(6) 0.033(3) Uani 1 1 d . . . . .
H17A H 0.679023 0.264670 1.445056 0.050 Uiso 1 1 calc GR . . . .
H17B H 0.558346 0.339419 1.500790 0.050 Uiso 1 1 calc GR . . . .
H17C H 0.657517 0.386388 1.446744 0.050 Uiso 1 1 calc GR . . . .
C18 C 0.4619(8) 0.5082(8) 1.3655(6) 0.030(2) Uani 1 1 d . . . . .
H18A H 0.494427 0.559355 1.363486 0.045 Uiso 1 1 calc GR . . . .
H18B H 0.405826 0.501326 1.423314 0.045 Uiso 1 1 calc GR . . . .
H18C H 0.421842 0.536699 1.314395 0.045 Uiso 1 1 calc GR . . . .
C19 C 1.3676(8) 0.0896(7) 0.8861(6) 0.028(2) Uani 1 1 d . . . . .
H19A H 1.360520 0.043411 0.948054 0.042 Uiso 1 1 calc GR . . . .
H19B H 1.443620 0.095325 0.867424 0.042 Uiso 1 1 calc GR . . . .
H19C H 1.361868 0.056030 0.843764 0.042 Uiso 1 1 calc GR . . . .
C20 C 1.1562(7) 0.3744(7) 0.8002(6) 0.0156(18) Uani 1 1 d . . . . .
C21 C 1.2600(8) 0.2757(8) 0.7974(5) 0.019(2) Uani 1 1 d . . . . .
C22 C 1.3405(8) 0.2520(8) 0.7163(6) 0.026(2) Uani 1 1 d . U . . .
H22 H 1.406868 0.183585 0.716124 0.031 Uiso 1 1 calc R . . . .
C23 C 1.3189(9) 0.3350(9) 0.6332(6) 0.035(3) Uani 1 1 d . . . . .
H23 H 1.371952 0.321465 0.577091 0.043 Uiso 1 1 calc R . . . .
C24 C 1.2242(9) 0.4318(9) 0.6342(6) 0.029(2) Uani 1 1 d . . . . .
H24 H 1.212586 0.485110 0.578332 0.035 Uiso 1 1 calc R . . . .
C25 C 1.1407(7) 0.4574(7) 0.7158(5) 0.0161(18) Uani 1 1 d . . . . .
C26 C 1.0410(7) 0.5649(7) 0.7086(6) 0.020(2) Uani 1 1 d . . . . .
H26 H 1.038397 0.612537 0.649578 0.024 Uiso 1 1 calc R . . . .
C27 C 0.6570(7) 0.9073(7) 0.7444(5) 0.0187(19) Uani 1 1 d . . . . .
H27 H 0.589868 0.975204 0.739771 0.022 Uiso 1 1 calc R . . . .
C28 C 0.6814(8) 0.8471(7) 0.8314(5) 0.0186(19) Uani 1 1 d . . . . .
H28 H 0.628640 0.872925 0.883905 0.022 Uiso 1 1 calc R . . . .
C29 C 0.7823(7) 0.7495(7) 0.8418(5) 0.0151(18) Uani 1 1 d . . . . .
C30 C 0.8542(8) 0.7088(8) 0.7619(5) 0.0179(19) Uani 1 1 d . . . . .
C31 C 0.8265(7) 0.7692(7) 0.6751(5) 0.0175(19) Uani 1 1 d . . . . .
H31 H 0.875769 0.739939 0.623076 0.021 Uiso 1 1 calc R . . . .
C32 C 0.7291(8) 0.8707(7) 0.6626(5) 0.0172(19) Uani 1 1 d . . . . .
C33 C 0.7048(8) 0.9344(8) 0.5639(6) 0.027(2) Uani 1 1 d . . . . .
C34 C 0.5981(9) 1.0475(9) 0.5658(7) 0.038(3) Uani 1 1 d . . . . .
H34A H 0.527194 1.034972 0.600836 0.057 Uiso 1 1 calc GR . . . .
H34B H 0.588223 1.087752 0.503153 0.057 Uiso 1 1 calc GR . . . .
H34C H 0.611639 1.091285 0.594550 0.057 Uiso 1 1 calc GR . . . .
C35 C 0.8113(9) 0.9605(8) 0.5030(6) 0.032(2) Uani 1 1 d . . . . .
H35A H 0.832531 0.995997 0.534220 0.048 Uiso 1 1 calc GR . . . .
H35B H 0.791122 1.010388 0.444898 0.048 Uiso 1 1 calc GR . . . .
H35C H 0.877743 0.891498 0.491196 0.048 Uiso 1 1 calc GR . . . .
C36 C 0.6777(10) 0.8620(9) 0.5239(6) 0.041(3) Uani 1 1 d . . . . .
H36A H 0.749924 0.798267 0.509105 0.062 Uiso 1 1 calc GR . . . .
H36B H 0.646589 0.906813 0.468366 0.062 Uiso 1 1 calc GR . . . .
H36C H 0.619629 0.835802 0.569280 0.062 Uiso 1 1 calc GR . . . .
C37 C 0.9582(9) 0.1822(8) 0.9422(6) 0.023(2) Uani 1 1 d . . . . .
C38 C 0.8894(10) 0.1440(9) 0.9119(7) 0.040(3) Uani 1 1 d . . . . .
H38A H 0.885610 0.075602 0.954491 0.060 Uiso 1 1 calc GR . . . .
H38B H 0.927858 0.130039 0.850481 0.060 Uiso 1 1 calc GR . . . .
H38C H 0.809879 0.201362 0.910970 0.060 Uiso 1 1 calc GR . . . .
C39 C 0.6800(8) 0.5383(8) 0.9075(7) 0.035(3) Uani 1 1 d D . . . .
H39A H 0.668327 0.606986 0.858883 0.042 Uiso 1 1 calc R . . . .
H39B H 0.638993 0.559850 0.966903 0.042 Uiso 1 1 calc R . . . .
C40 C 0.6271(10) 0.4713(11) 0.8920(8) 0.051(3) Uani 1 1 d . . . . .
H40A H 0.672000 0.444196 0.836002 0.076 Uiso 1 1 calc GR . . . .
H40B H 0.545527 0.518180 0.886000 0.076 Uiso 1 1 calc GR . . . .
H40C H 0.629519 0.408201 0.944044 0.076 Uiso 1 1 calc GR . . . .
C41 C 0.9551(12) 0.3637(12) 0.5991(8) 0.054(4) Uani 1 1 d . . . . .
C42 C 0.8692(14) 0.4722(15) 0.6270(10) 0.101(6) Uani 1 1 d . . . . .
H42A H 0.899155 0.529841 0.593289 0.152 Uiso 1 1 calc GR . . . .
H42B H 0.859783 0.462675 0.692737 0.152 Uiso 1 1 calc GR . . . .
H42C H 0.793121 0.494045 0.612949 0.152 Uiso 1 1 calc GR . . . .
C43 C 1.0260(16) 0.2751(13) 0.6653(9) 0.093(6) Uani 1 1 d . . . . .
H43A H 1.029753 0.203510 0.665263 0.140 Uiso 1 1 calc GR . . . .
H43B H 0.989635 0.289988 0.726618 0.140 Uiso 1 1 calc GR . . . .
H43C H 1.105383 0.273090 0.647887 0.140 Uiso 1 1 calc GR . . . .
Dy1 Dy 1.09121(4) 0.24300(4) 1.01202(3) 0.01588(13) Uani 1 1 d . . . . .
N1 N 0.9768(6) 0.2167(6) 1.1719(4) 0.0155(16) Uani 1 1 d . . . . .
N2 N 0.9544(6) 0.6025(6) 0.7759(4) 0.0155(15) Uani 1 1 d . . . . .
O1 O 1.3781(6) -0.1185(5) 1.0864(4) 0.0271(15) Uani 1 1 d . . . . .
O2 O 1.1944(5) 0.0734(5) 1.0796(4) 0.0207(13) Uani 1 1 d . . . . .
O3 O 0.9457(5) 0.4189(4) 1.0471(3) 0.0116(12) Uani 1 1 d . . . . .
O4 O 1.2722(5) 0.2017(5) 0.8847(4) 0.0191(13) Uani 1 1 d . . . . .
O5 O 1.0822(5) 0.3861(5) 0.8817(3) 0.0150(12) Uani 1 1 d . . . . .
O6 O 0.8149(5) 0.6913(5) 0.9254(3) 0.0140(12) Uani 1 1 d . . . . .
O7 O 1.0704(6) 0.1400(6) 0.9230(4) 0.0331(17) Uani 1 1 d D . . . .
O8 O 0.9043(5) 0.2582(5) 0.9903(4) 0.0191(13) Uani 1 1 d . . . . .
O9 O 0.8054(5) 0.4755(5) 0.9071(4) 0.0217(14) Uani 1 1 d . . . . .
H9A H 0.813174 0.409493 0.927495 0.033 Uiso 1 1 d DR . . . .
O1AA O 0.9622(10) 0.3517(9) 0.5253(6) 0.095(4) Uani 1 1 d . . . . .
Zn1 Zn 0.93408(9) 0.52835(8) 0.91571(6) 0.0142(2) Uani 1 1 d D . . . .
O10 O 0.8083(13) 0.0573(12) 1.1921(9) 0.103(4) Uani 0.752(9) 1 d D U P A 1
C45 C 0.6274(14) 0.1868(14) 1.1396(11) 0.076(4) Uani 0.752(9) 1 d D U P A 1
H45A H 0.641078 0.254337 1.124417 0.113 Uiso 0.752(9) 1 calc GR . P A 1
H45B H 0.544452 0.202799 1.167065 0.113 Uiso 0.752(9) 1 calc GR . P A 1
H45C H 0.648439 0.160552 1.083901 0.113 Uiso 0.752(9) 1 calc GR . P A 1
C46 C 0.6249(15) 0.0575(16) 1.2902(10) 0.088(4) Uani 0.752(9) 1 d D U P A 1
H46A H 0.668997 0.014117 1.339276 0.133 Uiso 0.752(9) 1 calc GR . P A 1
H46B H 0.599111 0.010819 1.275407 0.133 Uiso 0.752(9) 1 calc GR . P A 1
H46C H 0.556338 0.120882 1.310194 0.133 Uiso 0.752(9) 1 calc GR . P A 1
C44 C 0.7020(14) 0.0983(13) 1.2069(9) 0.094(4) Uani 0.752(9) 1 d D U P A 1
O10A O 0.762(2) -0.086(2) 1.2494(12) 0.103(4) Uani 0.248(9) 1 d D U P A 2
C44A C 0.749(2) 0.006(2) 1.2184(17) 0.094(4) Uani 0.248(9) 1 d D U P A 2
C45A C 0.685(4) 0.105(2) 1.151(3) 0.076(4) Uani 0.248(9) 1 d D U P A 2
H45D H 0.690667 0.080240 1.097556 0.113 Uiso 0.248(9) 1 calc GR . P A 2
H45E H 0.720121 0.158789 1.130692 0.113 Uiso 0.248(9) 1 calc GR . P A 2
H45F H 0.602166 0.138902 1.179360 0.113 Uiso 0.248(9) 1 calc GR . P A 2
C46A C 0.790(3) 0.073(2) 1.2462(18) 0.088(4) Uani 0.248(9) 1 d D U P A 2
H46D H 0.764300 0.082093 1.309319 0.133 Uiso 0.248(9) 1 d R . P A 2
H46E H 0.775380 0.145533 1.204059 0.133 Uiso 0.248(9) 1 d R . P A 2
H46F H 0.874060 0.025953 1.234749 0.133 Uiso 0.248(9) 1 d R . P A 2

loop_
_atom_site_aniso_label
_atom_site_aniso_U_11
_atom_site_aniso_U_22
_atom_site_aniso_U_33
_atom_site_aniso_U_23
_atom_site_aniso_U_13
_atom_site_aniso_U_12
C1 0.025(6) 0.008(5) 0.060(7) -0.004(5) -0.003(5) 0.000(5)
C2 0.020(5) 0.022(5) 0.017(4) -0.002(4) -0.004(4) -0.012(4)
C3 0.017(5) 0.016(5) 0.029(5) 0.000(4) -0.015(4) -0.005(4)
C4 0.025(6) 0.018(5) 0.036(6) 0.000(4) -0.013(4) -0.006(5)
C5 0.034(6) 0.017(5) 0.031(5) 0.015(4) -0.019(4) -0.005(4)
C6 0.027(6) 0.025(6) 0.025(5) 0.008(4) -0.015(4) -0.011(5)
C7 0.023(5) 0.012(5) 0.021(5) 0.005(4) -0.011(4) -0.004(4)
C8 0.026(6) 0.011(5) 0.019(4) 0.002(4) -0.005(4) -0.008(4)
C9 0.018(5) 0.021(5) 0.022(5) -0.010(4) 0.002(4) -0.005(4)
C10 0.018(5) 0.017(5) 0.012(4) 0.006(4) -0.008(4) -0.005(4)
C11 0.013(5) 0.015(5) 0.010(4) 0.000(3) 0.000(3) -0.008(4)
C12 0.008(4) 0.012(4) 0.022(4) 0.000(4) -0.006(3) -0.003(4)
C13 0.019(5) 0.012(5) 0.011(4) 0.000(3) 0.001(3) -0.006(4)
C14 0.024(5) 0.014(5) 0.011(4) -0.005(4) 0.002(4) -0.011(4)
C15 0.014(5) 0.024(5) 0.028(5) -0.010(4) 0.002(4) -0.003(4)
C16 0.028(6) 0.028(6) 0.028(5) -0.006(4) 0.003(4) -0.019(5)
C17 0.029(6) 0.048(7) 0.021(5) -0.006(5) 0.004(4) -0.021(6)
C18 0.021(6) 0.020(5) 0.033(5) -0.008(4) 0.011(4) -0.005(5)
C19 0.020(6) 0.010(5) 0.040(6) -0.005(4) -0.007(4) 0.005(4)
C20 0.008(5) 0.013(5) 0.024(5) -0.009(4) 0.002(4) -0.003(4)
C21 0.026(5) 0.018(5) 0.014(4) 0.004(4) -0.006(4) -0.013(4)
C22 0.014(5) 0.015(5) 0.033(5) -0.009(4) 0.000(4) 0.007(4)
C23 0.035(7) 0.026(6) 0.022(5) -0.001(4) 0.001(4) -0.002(5)
C24 0.029(6) 0.034(6) 0.015(5) -0.001(4) -0.001(4) -0.011(5)
C25 0.013(5) 0.014(5) 0.017(4) -0.002(4) -0.003(3) -0.003(4)
C26 0.018(5) 0.022(5) 0.015(4) -0.001(4) -0.005(4) -0.005(4)
C27 0.012(5) 0.012(5) 0.023(5) 0.006(4) -0.007(4) -0.002(4)
C28 0.022(5) 0.017(5) 0.014(4) 0.006(4) -0.003(4) -0.011(4)
C29 0.010(5) 0.021(5) 0.017(4) -0.003(4) 0.000(3) -0.012(4)
C30 0.014(5) 0.020(5) 0.019(4) 0.001(4) -0.010(4) -0.007(4)
C31 0.023(5) 0.013(5) 0.016(4) -0.003(4) -0.005(4) -0.006(4)
C32 0.025(5) 0.012(5) 0.015(4) 0.007(4) -0.010(4) -0.011(4)
C33 0.022(6) 0.031(6) 0.025(5) 0.009(4) -0.014(4) -0.012(5)
C34 0.036(7) 0.034(6) 0.033(6) 0.019(5) -0.017(5) -0.016(6)
C35 0.050(7) 0.029(6) 0.016(5) 0.011(4) -0.017(4) -0.019(5)
C36 0.054(8) 0.053(8) 0.031(6) 0.002(5) -0.025(5) -0.030(7)
C37 0.026(6) 0.020(5) 0.024(5) 0.004(4) -0.008(4) -0.014(5)
C38 0.048(8) 0.036(7) 0.046(6) -0.011(5) -0.010(5) -0.024(6)
C39 0.024(6) 0.033(6) 0.054(7) -0.015(5) -0.016(5) -0.007(5)
C40 0.036(7) 0.075(10) 0.056(7) -0.026(7) -0.011(6) -0.024(7)
C41 0.077(10) 0.069(10) 0.033(7) -0.009(7) -0.006(6) -0.047(9)
C42 0.079(13) 0.147(18) 0.109(13) -0.085(13) -0.013(10) -0.037(13)
C43 0.164(18) 0.098(14) 0.062(9) 0.019(9) -0.060(10) -0.088(14)
Dy1 0.0184(2) 0.0114(2) 0.0153(2) -0.00131(16) -0.00441(16) -0.00437(18)
N1 0.019(4) 0.018(4) 0.012(3) 0.001(3) -0.005(3) -0.011(4)
N2 0.017(4) 0.014(4) 0.011(3) -0.001(3) -0.004(3) -0.003(3)
O1 0.021(4) 0.015(3) 0.031(4) -0.004(3) -0.006(3) 0.004(3)
O2 0.017(3) 0.013(3) 0.020(3) 0.003(3) -0.002(3) -0.002(3)
O3 0.008(3) 0.007(3) 0.016(3) -0.002(2) 0.001(2) -0.002(2)
O4 0.017(3) 0.011(3) 0.018(3) -0.004(3) 0.000(2) 0.002(3)
O5 0.011(3) 0.012(3) 0.016(3) -0.003(2) -0.003(2) 0.000(3)
O6 0.012(3) 0.015(3) 0.010(3) -0.004(2) 0.001(2) -0.003(3)
O7 0.034(5) 0.040(5) 0.036(4) -0.020(3) -0.013(3) -0.011(4)
O8 0.019(3) 0.018(3) 0.021(3) -0.003(3) -0.010(2) -0.005(3)
O9 0.019(4) 0.019(4) 0.029(3) -0.001(3) -0.009(3) -0.008(3)
O1AA 0.130(10) 0.085(8) 0.043(5) -0.023(5) -0.042(6) 0.000(7)
Zn1 0.0167(6) 0.0109(5) 0.0124(5) 0.0000(4) -0.0045(4) -0.0043(4)
O10 0.109(9) 0.121(9) 0.095(8) -0.055(7) -0.021(7) -0.040(8)
C45 0.087(11) 0.102(11) 0.068(8) -0.062(7) 0.001(7) -0.043(9)
C46 0.096(11) 0.103(11) 0.079(8) -0.051(7) -0.022(7) -0.027(10)
C44 0.109(9) 0.119(9) 0.075(8) -0.061(7) -0.013(6) -0.039(8)
O10A 0.109(9) 0.121(9) 0.095(8) -0.055(7) -0.021(7) -0.040(8)
C44A 0.109(9) 0.119(9) 0.075(8) -0.061(7) -0.013(6) -0.039(8)
C45A 0.087(11) 0.102(11) 0.068(8) -0.062(7) 0.001(7) -0.043(9)
C46A 0.096(11) 0.103(11) 0.079(8) -0.051(7) -0.022(7) -0.027(10)

loop_
_atom_type_symbol
_atom_type_description
_atom_type_scat_dispersion_real
_atom_type_scat_dispersion_imag
_atom_type_scat_source
C C 0.0033 0.0016 'International Tables Vol C Tables 4.2.6.8 and 6.1.1.4'
H H 0.0000 0.0000 'International Tables Vol C Tables 4.2.6.8 and 6.1.1.4'
Dy Dy -0.1892 4.4098 'International Tables Vol C Tables 4.2.6.8 and 6.1.1.4'
N N 0.0061 0.0033 'International Tables Vol C Tables 4.2.6.8 and 6.1.1.4'
O O 0.0106 0.0060 'International Tables Vol C Tables 4.2.6.8 and 6.1.1.4'
Zn Zn 0.2839 1.4301 'International Tables Vol C Tables 4.2.6.8 and 6.1.1.4'

loop_
_geom_angle_atom_site_label_1
_geom_angle_atom_site_label_2
_geom_angle_atom_site_label_3
_geom_angle
_geom_angle_site_symmetry_1
_geom_angle_site_symmetry_3
H1A C1 H1B 109.5 . .
H1A C1 H1C 109.5 . .
H1B C1 H1C 109.5 . .
O1 C1 H1A 109.5 . .
O1 C1 H1B 109.5 . .
O1 C1 H1C 109.5 . .
C7 C2 C3 118.7(8) . .
O2 C2 C3 118.6(7) . .
O2 C2 C7 122.5(8) . .
C4 C3 C2 121.2(8) . .
O1 C3 C2 113.0(7) . .
O1 C3 C4 125.8(8) . .
C3 C4 H4 120.3 . .
C3 C4 C5 119.4(9) . .
C5 C4 H4 120.3 . .
C4 C5 H5 119.8 . .
C6 C5 C4 120.3(9) . .
C6 C5 H5 119.8 . .
C5 C6 H6 118.8 . .
C5 C6 C7 122.4(9) . .
C7 C6 H6 118.8 . .
C2 C7 C6 117.9(8) . .
C2 C7 C8 123.1(8) . .
C6 C7 C8 119.1(8) . .
C7 C8 H8 115.5 . .
N1 C8 C7 129.1(8) . .
N1 C8 H8 115.5 . .
C10 C9 H9 118.9 . .
C10 C9 C14 122.2(9) . .
C14 C9 H9 118.9 . .
C9 C10 H10 119.4 . .
C9 C10 C11 121.3(8) . .
C11 C10 H10 119.4 . .
C10 C11 C12 119.1(7) . .
C10 C11 O3 121.4(7) . .
O3 C11 C12 119.5(7) . .
C11 C12 N1 117.0(7) . .
C13 C12 C11 117.8(8) . .
C13 C12 N1 125.2(7) . .
C12 C13 H13 117.9 . .
C14 C13 C12 124.3(8) . .
C14 C13 H13 117.9 . .
C9 C14 C15 124.4(8) . .
C13 C14 C9 115.2(7) . .
C13 C14 C15 120.3(8) . .
C14 C15 C17 108.1(7) . .
C14 C15 C18 110.8(7) . .
C16 C15 C14 111.0(7) . .
C16 C15 C17 109.3(8) . .
C16 C15 C18 109.1(7) . .
C17 C15 C18 108.5(7) . .
C15 C16 H16A 109.5 . .
C15 C16 H16B 109.5 . .
C15 C16 H16C 109.5 . .
H16A C16 H16B 109.5 . .
H16A C16 H16C 109.5 . .
H16B C16 H16C 109.5 . .
C15 C17 H17A 109.5 . .
C15 C17 H17B 109.5 . .
C15 C17 H17C 109.5 . .
H17A C17 H17B 109.5 . .
H17A C17 H17C 109.5 . .
H17B C17 H17C 109.5 . .
C15 C18 H18A 109.5 . .
C15 C18 H18B 109.5 . .
C15 C18 H18C 109.5 . .
H18A C18 H18B 109.5 . .
H18A C18 H18C 109.5 . .
H18B C18 H18C 109.5 . .
H19A C19 H19B 109.5 . .
H19A C19 H19C 109.5 . .
H19B C19 H19C 109.5 . .
O4 C19 H19A 109.5 . .
O4 C19 H19B 109.5 . .
O4 C19 H19C 109.5 . .
C21 C20 C25 117.2(7) . .
O5 C20 C21 117.9(8) . .
O5 C20 C25 124.8(8) . .
C20 C21 O4 113.5(7) . .
C22 C21 C20 123.0(8) . .
C22 C21 O4 123.4(8) . .
C21 C22 H22 121.2 . .
C21 C22 C23 117.7(9) . .
C23 C22 H22 121.2 . .
C22 C23 H23 119.7 . .
C24 C23 C22 120.6(9) . .
C24 C23 H23 119.7 . .
C23 C24 H24 118.7 . .
C23 C24 C25 122.7(9) . .
C25 C24 H24 118.7 . .
C20 C25 C26 123.6(7) . .
C24 C25 C20 118.5(8) . .
C24 C25 C26 117.8(8) . .
C25 C26 H26 116.7 . .
N2 C26 C25 126.6(8) . .
N2 C26 H26 116.7 . .
C28 C27 H27 118.7 . .
C28 C27 C32 122.7(8) . .
C32 C27 H27 118.7 . .
C27 C28 H28 119.5 . .
C29 C28 C27 121.0(8) . .
C29 C28 H28 119.5 . .
C28 C29 C30 117.6(8) . .
O6 C29 C28 123.3(7) . .
O6 C29 C30 119.1(8) . .
C29 C30 N2 116.3(7) . .
C31 C30 C29 120.4(8) . .
C31 C30 N2 123.2(7) . .
C30 C31 H31 118.6 . .
C32 C31 C30 122.8(8) . .
C32 C31 H31 118.6 . .
C27 C32 C33 124.6(8) . .
C31 C32 C27 115.3(7) . .
C31 C32 C33 120.1(8) . .
C32 C33 C36 109.0(7) . .
C34 C33 C32 111.1(8) . .
C34 C33 C36 108.7(8) . .
C35 C33 C32 109.7(7) . .
C35 C33 C34 106.5(8) . .
C35 C33 C36 111.8(8) . .
C33 C34 H34A 109.5 . .
C33 C34 H34B 109.5 . .
C33 C34 H34C 109.5 . .
H34A C34 H34B 109.5 . .
H34A C34 H34C 109.5 . .
H34B C34 H34C 109.5 . .
C33 C35 H35A 109.5 . .
C33 C35 H35B 109.5 . .
C33 C35 H35C 109.5 . .
H35A C35 H35B 109.5 . .
H35A C35 H35C 109.5 . .
H35B C35 H35C 109.5 . .
C33 C36 H36A 109.5 . .
C33 C36 H36B 109.5 . .
C33 C36 H36C 109.5 . .
H36A C36 H36B 109.5 . .
H36A C36 H36C 109.5 . .
H36B C36 H36C 109.5 . .
O7 C37 C38 120.9(9) . .
O7 C37 O8 118.8(8) . .
O8 C37 C38 120.3(9) . .
C37 C38 H38A 109.5 . .
C37 C38 H38B 109.5 . .
C37 C38 H38C 109.5 . .
H38A C38 H38B 109.5 . .
H38A C38 H38C 109.5 . .
H38B C38 H38C 109.5 . .
H39A C39 H39B 108.0 . .
C40 C39 H39A 109.3 . .
C40 C39 H39B 109.3 . .
O9 C39 H39A 109.3 . .
O9 C39 H39B 109.3 . .
O9 C39 C40 111.6(8) . .
C39 C40 H40A 109.5 . .
C39 C40 H40B 109.5 . .
C39 C40 H40C 109.5 . .
H40A C40 H40B 109.5 . .
H40A C40 H40C 109.5 . .
H40B C40 H40C 109.5 . .
C43 C41 C42 118.0(11) . .
O1AA C41 C42 119.7(14) . .
O1AA C41 C43 122.3(14) . .
C41 C42 H42A 109.5 . .
C41 C42 H42B 109.5 . .
C41 C42 H42C 109.5 . .
H42A C42 H42B 109.5 . .
H42A C42 H42C 109.5 . .
H42B C42 H42C 109.5 . .
C41 C43 H43A 109.5 . .
C41 C43 H43B 109.5 . .
C41 C43 H43C 109.5 . .
H43A C43 H43B 109.5 . .
H43A C43 H43C 109.5 . .
H43B C43 H43C 109.5 . .
N1 Dy1 O4 155.8(2) . .
N1 Dy1 O8 77.2(2) . .
N1 Dy1 Zn1 78.36(15) . 2_767
N1 Dy1 Zn1 103.11(17) . .
O2 Dy1 N1 75.1(2) . .
O2 Dy1 O3 140.94(19) . .
O2 Dy1 O4 81.9(2) . .
O2 Dy1 O5 146.9(2) . .
O2 Dy1 O6 88.0(2) . 2_767
O2 Dy1 O7 81.5(2) . .
O2 Dy1 O8 111.5(2) . .
O2 Dy1 Zn1 118.58(15) . 2_767
O2 Dy1 Zn1 173.98(15) . .
O3 Dy1 N1 68.9(2) . .
O3 Dy1 O4 129.99(18) . .
O3 Dy1 O7 125.1(2) . .
O3 Dy1 O8 75.17(18) . .
O3 Dy1 Zn1 39.75(12) . 2_767
O3 Dy1 Zn1 35.48(12) . .
O4 Dy1 Zn1 106.67(13) . 2_767
O4 Dy1 Zn1 98.93(13) . .
O5 Dy1 N1 137.6(2) . .
O5 Dy1 O3 69.20(18) . .
O5 Dy1 O4 65.05(19) . .
O5 Dy1 O6 91.03(18) . 2_767
O5 Dy1 O7 88.2(2) . .
O5 Dy1 O8 85.91(18) . .
O5 Dy1 Zn1 74.04(13) . 2_767
O5 Dy1 Zn1 34.45(13) . .
O6 Dy1 N1 83.69(18) 2_767 .
O6 Dy1 O3 73.62(18) 2_767 .
O6 Dy1 O4 87.88(18) 2_767 .
O6 Dy1 O7 159.1(2) 2_767 .
O6 Dy1 O8 147.60(19) 2_767 .
O6 Dy1 Zn1 86.10(14) 2_767 .
O6 Dy1 Zn1 34.44(14) 2_767 2_767
O7 Dy1 N1 110.6(2) . .
O7 Dy1 O4 72.9(2) . .
O7 Dy1 O8 53.1(2) . .
O7 Dy1 Zn1 104.49(17) . .
O7 Dy1 Zn1 159.90(17) . 2_767
O8 Dy1 O4 119.34(18) . .
O8 Dy1 Zn1 114.92(14) . 2_767
O8 Dy1 Zn1 73.32(14) . .
Zn1 Dy1 Zn1 55.44(3) . 2_767
C8 N1 C12 119.5(7) . .
C8 N1 Dy1 127.6(6) . .
C12 N1 Dy1 112.9(5) . .
C26 N2 C30 123.1(7) . .
C26 N2 Zn1 128.3(6) . .
C30 N2 Zn1 108.5(5) . .
C3 O1 C1 117.2(7) . .
C2 O2 Dy1 142.2(5) . .
C11 O3 Dy1 115.1(5) . .
C11 O3 Zn1 126.5(5) . .
C11 O3 Zn1 111.9(4) . 2_767
Zn1 O3 Dy1 98.4(2) 2_767 .
Zn1 O3 Dy1 103.3(2) . .
Zn1 O3 Zn1 96.8(2) . 2_767
C19 O4 Dy1 122.6(5) . .
C21 O4 C19 117.0(6) . .
C21 O4 Dy1 116.3(5) . .
C20 O5 Dy1 124.5(5) . .
C20 O5 Zn1 128.5(5) . .
Zn1 O5 Dy1 107.0(2) . .
C29 O6 Dy1 119.1(4) . 2_767
C29 O6 Zn1 109.0(5) . .
Zn1 O6 Dy1 105.0(2) . 2_767
C37 O7 Dy1 94.8(5) . .
C37 O8 Dy1 93.2(5) . .
C39 O9 H9A 104.5 . .
C39 O9 Zn1 129.6(5) . .
Zn1 O9 H9A 120.7 . .
Dy1 Zn1 Dy1 124.56(3) . 2_767
N2 Zn1 Dy1 95.62(19) . 2_767
N2 Zn1 Dy1 125.1(2) . .
N2 Zn1 O3 98.4(2) . 2_767
N2 Zn1 O3 166.4(2) . .
N2 Zn1 O5 87.5(2) . .
N2 Zn1 O6 81.9(2) . .
N2 Zn1 O9 91.3(2) . .
O3 Zn1 Dy1 91.61(14) 2_767 .
O3 Zn1 Dy1 41.84(14) 2_767 2_767
O3 Zn1 Dy1 94.46(14) . 2_767
O3 Zn1 Dy1 41.25(14) . .
O3 Zn1 O3 83.2(2) . 2_767
O3 Zn1 O9 88.4(2) . .
O5 Zn1 Dy1 131.00(14) . 2_767
O5 Zn1 Dy1 38.58(14) . .
O5 Zn1 O3 89.3(2) . 2_767
O5 Zn1 O3 79.0(2) . .
O5 Zn1 O9 95.2(2) . .
O6 Zn1 Dy1 152.93(14) . .
O6 Zn1 Dy1 40.51(14) . 2_767
O6 Zn1 O3 111.7(2) . .
O6 Zn1 O3 81.7(2) . 2_767
O6 Zn1 O5 164.9(2) . .
O6 Zn1 O9 95.8(2) . .
O9 Zn1 Dy1 86.04(16) . .
O9 Zn1 Dy1 133.46(16) . 2_767
O9 Zn1 O3 169.55(19) . 2_767
H45A C45 H45B 109.5 . .
H45A C45 H45C 109.5 . .
H45B C45 H45C 109.5 . .
C44 C45 H45A 109.5 . .
C44 C45 H45B 109.5 . .
C44 C45 H45C 109.5 . .
H46A C46 H46B 109.5 . .
H46A C46 H46C 109.5 . .
H46B C46 H46C 109.5 . .
C44 C46 H46A 109.5 . .
C44 C46 H46B 109.5 . .
C44 C46 H46C 109.5 . .
O10 C44 C45 125.5(12) . .
O10 C44 C46 124.6(13) . .
C46 C44 C45 109.4(14) . .
O10A C44A C45A 139.2(16) . .
O10A C44A C46A 127.7(17) . .
C46A C44A C45A 92.9(19) . .
C44A C45A H45D 109.5 . .
C44A C45A H45E 109.5 . .
C44A C45A H45F 109.5 . .
H45D C45A H45E 109.5 . .
H45D C45A H45F 109.5 . .
H45E C45A H45F 109.5 . .
C44A C46A H46D 119.6 . .
C44A C46A H46E 110.4 . .
C44A C46A H46F 97.6 . .
H46D C46A H46E 109.5 . .
H46D C46A H46F 109.5 . .
H46E C46A H46F 109.5 . .

loop_
_geom_bond_atom_site_label_1
_geom_bond_atom_site_label_2
_geom_bond_distance
_geom_bond_site_symmetry_2
C1 H1A 0.9600 .
C1 H1B 0.9600 .
C1 H1C 0.9600 .
C1 O1 1.429(10) .
C2 C3 1.428(12) .
C2 C7 1.406(11) .
C2 O2 1.310(9) .
C3 C4 1.373(12) .
C3 O1 1.366(10) .
C4 H4 0.9300 .
C4 C5 1.400(13) .
C5 H5 0.9300 .
C5 C6 1.352(13) .
C6 H6 0.9300 .
C6 C7 1.416(11) .
C7 C8 1.423(12) .
C8 H8 0.9300 .
C8 N1 1.285(10) .
C9 H9 0.9300 .
C9 C10 1.360(11) .
C9 C14 1.404(12) .
C10 H10 0.9300 .
C10 C11 1.370(11) .
C11 C12 1.404(11) .
C11 O3 1.374(9) .
C12 C13 1.388(10) .
C12 N1 1.422(10) .
C13 H13 0.9300 .
C13 C14 1.376(11) .
C14 C15 1.521(11) .
C15 C16 1.506(11) .
C15 C17 1.550(12) .
C15 C18 1.561(12) .
C16 H16A 0.9600 .
C16 H16B 0.9600 .
C16 H16C 0.9600 .
C17 H17A 0.9600 .
C17 H17B 0.9600 .
C17 H17C 0.9600 .
C18 H18A 0.9600 .
C18 H18B 0.9600 .
C18 H18C 0.9600 .
C19 H19A 0.9600 .
C19 H19B 0.9600 .
C19 H19C 0.9600 .
C19 O4 1.452(10) .
C20 C21 1.393(12) .
C20 C25 1.416(11) .
C20 O5 1.322(9) .
C21 C22 1.372(11) .
C21 O4 1.398(9) .
C22 H22 0.9300 .
C22 C23 1.410(12) .
C23 H23 0.9300 .
C23 C24 1.321(13) .
C24 H24 0.9300 .
C24 C25 1.397(11) .
C25 C26 1.433(11) .
C26 H26 0.9300 .
C26 N2 1.294(10) .
C27 H27 0.9300 .
C27 C28 1.375(11) .
C27 C32 1.401(11) .
C28 H28 0.9300 .
C28 C29 1.370(12) .
C29 C30 1.396(11) .
C29 O6 1.359(9) .
C30 C31 1.385(11) .
C30 N2 1.433(11) .
C31 H31 0.9300 .
C31 C32 1.379(11) .
C32 C33 1.539(11) .
C33 C34 1.521(13) .
C33 C35 1.514(12) .
C33 C36 1.544(12) .
C34 H34A 0.9600 .
C34 H34B 0.9600 .
C34 H34C 0.9600 .
C35 H35A 0.9600 .
C35 H35B 0.9600 .
C35 H35C 0.9600 .
C36 H36A 0.9600 .
C36 H36B 0.9600 .
C36 H36C 0.9600 .
C37 C38 1.470(12) .
C37 O7 1.253(11) .
C37 O8 1.281(10) .
C38 H38A 0.9600 .
C38 H38B 0.9600 .
C38 H38C 0.9600 .
C39 H39A 0.9700 .
C39 H39B 0.9700 .
C39 C40 1.488(12) .
C39 O9 1.434(9) .
C40 H40A 0.9600 .
C40 H40B 0.9600 .
C40 H40C 0.9600 .
C41 C42 1.488(19) .
C41 C43 1.452(18) .
C41 O1AA 1.183(12) .
C42 H42A 0.9600 .
C42 H42B 0.9600 .
C42 H42C 0.9600 .
C43 H43A 0.9600 .
C43 H43B 0.9600 .
C43 H43C 0.9600 .
Dy1 N1 2.446(6) .
Dy1 O2 2.158(6) .
Dy1 O3 2.374(5) .
Dy1 O4 2.490(5) .
Dy1 O5 2.285(5) .
Dy1 O6 2.369(5) 2_767
Dy1 O7 2.431(5) .
Dy1 O8 2.448(5) .
Dy1 Zn1 3.5050(12) .
Dy1 Zn1 3.5215(12) 2_767
N2 Zn1 2.052(6) .
O3 Zn1 2.090(5) .
O3 Zn1 2.276(5) 2_767
O5 Zn1 2.073(6) .
O6 Zn1 2.062(6) .
O9 H9A 0.8201 .
O9 Zn1 2.152(5) .
O10 C44 1.188(9) .
C45 H45A 0.9600 .
C45 H45B 0.9600 .
C45 H45C 0.9600 .
C45 C44 1.484(9) .
C46 H46A 0.9600 .
C46 H46B 0.9600 .
C46 H46C 0.9600 .
C46 C44 1.472(9) .
O10A C44A 1.147(10) .
C44A C45A 1.477(10) .
C44A C46A 1.475(10) .
C45A H45D 0.9600 .
C45A H45E 0.9600 .
C45A H45F 0.9600 .
C46A H46D 0.9599 .
C46A H46E 0.9599 .
C46A H46F 0.9601 .

loop_
_geom_hbond_atom_site_label_D
_geom_hbond_atom_site_label_H
_geom_hbond_atom_site_label_A
_geom_hbond_distance_DH
_geom_hbond_distance_HA
_geom_hbond_distance_DA
_geom_hbond_angle_DHA
_geom_hbond_publ_flag
O9 H9A O8 0.82 1.94 2.666(8) 148.0 yes

loop_
_geom_torsion_atom_site_label_1
_geom_torsion_atom_site_label_2
_geom_torsion_atom_site_label_3
_geom_torsion_atom_site_label_4
_geom_torsion
_geom_torsion_site_symmetry_4
C2 C3 C4 C5 -1.7(13) .
C2 C3 O1 C1 -171.7(7) .
C2 C7 C8 N1 3.1(14) .
C3 C2 C7 C6 -4.0(12) .
C3 C2 C7 C8 177.3(7) .
C3 C2 O2 Dy1 -174.8(6) .
C3 C4 C5 C6 -0.4(14) .
C4 C3 O1 C1 5.5(12) .
C4 C5 C6 C7 0.3(14) .
C5 C6 C7 C2 2.0(13) .
C5 C6 C7 C8 -179.3(8) .
C6 C7 C8 N1 -175.5(8) .
C7 C2 C3 C4 3.9(12) .
C7 C2 C3 O1 -178.7(7) .
C7 C2 O2 Dy1 0.8(13) .
C7 C8 N1 C12 174.6(8) .
C7 C8 N1 Dy1 -8.9(12) .
C9 C10 C11 C12 3.2(11) .
C9 C10 C11 O3 -176.4(7) .
C9 C14 C15 C16 111.6(9) .
C9 C14 C15 C17 -128.5(9) .
C9 C14 C15 C18 -9.7(11) .
C10 C9 C14 C13 -1.8(12) .
C10 C9 C14 C15 179.6(7) .
C10 C11 C12 C13 -0.8(11) .
C10 C11 C12 N1 176.9(6) .
C10 C11 O3 Dy1 -157.8(6) .
C10 C11 O3 Zn1 90.9(7) 2_767
C10 C11 O3 Zn1 -26.3(10) .
C11 C12 C13 C14 -3.0(12) .
C11 C12 N1 C8 160.6(7) .
C11 C12 N1 Dy1 -16.4(8) .
C12 C11 O3 Dy1 22.5(8) .
C12 C11 O3 Zn1 154.0(5) .
C12 C11 O3 Zn1 -88.8(7) 2_767
C12 C13 C14 C9 4.3(12) .
C12 C13 C14 C15 -177.0(7) .
C13 C12 N1 C8 -21.9(11) .
C13 C12 N1 Dy1 161.1(6) .
C13 C14 C15 C16 -67.0(10) .
C13 C14 C15 C17 52.8(10) .
C13 C14 C15 C18 171.6(7) .
C14 C9 C10 C11 -1.9(12) .
C20 C21 C22 C23 3.5(13) .
C20 C21 O4 C19 170.6(7) .
C20 C21 O4 Dy1 12.8(8) .
C20 C25 C26 N2 1.6(13) .
C21 C20 C25 C24 5.4(11) .
C21 C20 C25 C26 -177.4(8) .
C21 C20 O5 Dy1 -13.4(9) .
C21 C20 O5 Zn1 170.5(5) .
C21 C22 C23 C24 -0.1(15) .
C22 C21 O4 C19 -7.4(11) .
C22 C21 O4 Dy1 -165.1(7) .
C22 C23 C24 C25 -0.3(16) .
C23 C24 C25 C20 -2.4(14) .
C23 C24 C25 C26 -179.8(9) .
C24 C25 C26 N2 178.9(8) .
C25 C20 C21 C22 -6.1(12) .
C25 C20 C21 O4 175.9(6) .
C25 C20 O5 Dy1 169.9(5) .
C25 C20 O5 Zn1 -6.2(11) .
C25 C26 N2 C30 -176.4(7) .
C25 C26 N2 Zn1 4.5(12) .
C27 C28 C29 C30 -5.0(11) .
C27 C28 C29 O6 175.2(7) .
C27 C32 C33 C34 4.9(11) .
C27 C32 C33 C35 122.4(9) .
C27 C32 C33 C36 -115.0(9) .
C28 C27 C32 C31 0.3(12) .
C28 C27 C32 C33 179.3(7) .
C28 C29 C30 C31 3.3(11) .
C28 C29 C30 N2 -175.7(7) .
C28 C29 O6 Dy1 -78.9(8) 2_767
C28 C29 O6 Zn1 160.8(6) .
C29 C30 C31 C32 0.2(12) .
C29 C30 N2 C26 -166.2(7) .
C29 C30 N2 Zn1 13.2(8) .
C30 C29 O6 Dy1 101.3(7) 2_767
C30 C29 O6 Zn1 -19.1(8) .
C30 C31 C32 C27 -2.0(12) .
C30 C31 C32 C33 178.9(7) .
C31 C30 N2 C26 14.8(12) .
C31 C30 N2 Zn1 -165.8(6) .
C31 C32 C33 C34 -176.2(8) .
C31 C32 C33 C35 -58.7(11) .
C31 C32 C33 C36 64.0(10) .
C32 C27 C28 C29 3.3(12) .
C38 C37 O7 Dy1 -175.3(8) .
C38 C37 O8 Dy1 175.3(8) .
C40 C39 O9 Zn1 175.1(6) .
N1 C12 C13 C14 179.5(7) .
N2 C30 C31 C32 179.2(7) .
O1 C3 C4 C5 -178.7(8) .
O2 C2 C3 C4 179.7(7) .
O2 C2 C3 O1 -2.9(10) .
O2 C2 C7 C6 -179.6(7) .
O2 C2 C7 C8 1.7(13) .
O3 C11 C12 C13 178.8(6) .
O3 C11 C12 N1 -3.5(10) .
O4 C21 C22 C23 -178.7(8) .
O5 C20 C21 C22 176.9(7) .
O5 C20 C21 O4 -1.0(10) .
O5 C20 C25 C24 -177.9(7) .
O5 C20 C25 C26 -0.7(12) .
O6 C29 C30 C31 -176.9(7) .
O6 C29 C30 N2 4.1(10) .
O7 C37 O8 Dy1 -3.6(8) .
O8 C37 O7 Dy1 3.6(8) .
